data_4304077
loop_
_publ_author_name
'Christoph Hennig'
'Kelly Servaes'
'Peter Nockemann'
'Kristof Van Hecke'
'Luc Van Meervelt'
'Johan Wouters'
'Linda Fluyt'
'Christiane G\"orller-Walrand'
'Rik Van Deun'

_publ_section_title
;
Species Distribution and Coordination of Uranyl Chloro Complexes in
Acetonitrile
;
_journal_name_full 'Inorganic Chemistry'
_journal_page_first 2987
_journal_page_last 2993
_journal_paper_doi 10.1021/ic7014435
_journal_volume 47
_journal_year 2008
_chemical_formula_moiety 'C8 H12 Cl4 N4 O12 U4, 2(C2 H3 N)'
_chemical_formula_sum 'C12 H18 Cl4 N6 O12 U4'
_chemical_formula_weight 1532.24
_chemical_name_systematic
; 
 ? 
;
_space_group_IT_number 14
_symmetry_cell_setting monoclinic
_symmetry_space_group_name_Hall '-P 2yn'
_symmetry_space_group_name_H-M 'P 1 21/n 1'
_atom_sites_solution_hydrogens geom
_atom_sites_solution_primary direct
_atom_sites_solution_secondary difmap
_audit_creation_method SHELXL-97
_cell_angle_alpha 90.00
_cell_angle_beta 109.164(5)
_cell_angle_gamma 90.00
_cell_formula_units_Z 2
_cell_length_a 10.6388(5)
_cell_length_b 14.8441(5)
_cell_length_c 10.8521(5)
_cell_measurement_temperature 100(2)
_cell_volume 1618.83(13)
_computing_structure_refinement 'SHELXL-97 (Sheldrick, 1997)'
_computing_structure_solution 'SHELXS-97 (Sheldrick, 1990)'
_diffrn_ambient_temperature 100(2)
_diffrn_measured_fraction_theta_full 0.993
_diffrn_measured_fraction_theta_max 0.993
_diffrn_radiation_monochromator graphite
_diffrn_radiation_source 'fine-focus sealed tube'
_diffrn_radiation_type MoK\a
_diffrn_radiation_wavelength 0.71073
_diffrn_reflns_av_R_equivalents 0.0589
_diffrn_reflns_av_sigmaI/netI 0.0218
_diffrn_reflns_limit_h_max 12
_diffrn_reflns_limit_h_min -13
_diffrn_reflns_limit_k_max 18
_diffrn_reflns_limit_k_min 0
_diffrn_reflns_limit_l_max 13
_diffrn_reflns_limit_l_min 0
_diffrn_reflns_number 10232
_diffrn_reflns_theta_full 26.37
_diffrn_reflns_theta_max 26.37
_diffrn_reflns_theta_min 3.27
_exptl_absorpt_coefficient_mu 20.332
_exptl_crystal_colour yellow
_exptl_crystal_density_diffrn 3.144
_exptl_crystal_density_method 'not measured'
_exptl_crystal_description block
_exptl_crystal_F_000 1328
_refine_diff_density_max 4.184
_refine_diff_density_min -3.680
_refine_diff_density_rms 0.500
_refine_ls_extinction_method none
_refine_ls_goodness_of_fit_ref 1.136
_refine_ls_hydrogen_treatment constr
_refine_ls_matrix_type full
_refine_ls_number_parameters 175
_refine_ls_number_reflns 3294
_refine_ls_number_restraints 182
_refine_ls_restrained_S_all 1.132
_refine_ls_R_factor_all 0.0526
_refine_ls_R_factor_gt 0.0440
_refine_ls_shift/su_max 0.000
_refine_ls_shift/su_mean 0.000
_refine_ls_structure_factor_coef Fsqd
_refine_ls_weighting_details 'calc w=1/[\s^2^(Fo^2^)+(0.0696P)^2^+62.3024P] where P=(Fo^2^+2Fc^2^)/3'
_refine_ls_weighting_scheme calc
_refine_ls_wR_factor_gt 0.1163
_refine_ls_wR_factor_ref 0.1266
_reflns_number_gt 2942
_reflns_number_total 3294
_reflns_threshold_expression >2sigma(I)
_cod_data_source_file ic7014435-file001.cif
_cod_data_source_block wg158
_cod_original_sg_symbol_H-M 'P 21/n'
_cod_database_code 4304077

loop_
_symmetry_equiv_pos_as_xyz
'x, y, z'
'-x+1/2, y+1/2, -z+1/2'
'-x, -y, -z'
'x-1/2, -y-1/2, z-1/2'

loop_
_atom_site_label
_atom_site_type_symbol
_atom_site_fract_x
_atom_site_fract_y
_atom_site_fract_z
_atom_site_U_iso_or_equiv
_atom_site_adp_type
_atom_site_occupancy
_atom_site_symmetry_multiplicity
_atom_site_calc_flag
_atom_site_refinement_flags
_atom_site_disorder_assembly
_atom_site_disorder_group
C1 C 0.1067(5) 0.0486(4) 1.2245(5) 0.0056(2) Uani 1 1 d U . .
C2 C 0.0213(5) 0.0636(4) 1.3021(5) 0.0096(3) Uani 1 1 d U . .
H2A H 0.0065 0.0064 1.3403 0.014 Uiso 1 1 calc R . .
H2B H -0.0641 0.0879 1.2467 0.014 Uiso 1 1 calc R . .
H2C H 0.0637 0.1065 1.3719 0.014 Uiso 1 1 calc R . .
C3 C 0.3390(5) 0.2348(4) 0.4207(5) 0.0081(3) Uani 1 1 d U . .
C4 C 0.3316(5) 0.2769(4) 0.2976(5) 0.0091(3) Uani 1 1 d U . .
H4A H 0.3884 0.3305 0.3145 0.014 Uiso 1 1 calc R . .
H4B H 0.2394 0.2943 0.2508 0.014 Uiso 1 1 calc R . .
H4C H 0.3620 0.2342 0.2445 0.014 Uiso 1 1 calc R . .
C5 C 0.2027(6) 0.8538(4) 0.5100(6) 0.0179(3) Uani 1 1 d U . .
C6 C 0.3436(6) 0.8592(4) 0.5814(6) 0.0193(3) Uani 1 1 d U . .
H6A H 0.3908 0.8124 0.5503 0.029 Uiso 1 1 calc R . .
H6B H 0.3585 0.8504 0.6746 0.029 Uiso 1 1 calc R . .
H6C H 0.3771 0.9186 0.5678 0.029 Uiso 1 1 calc R . .
O1 O 0.2874(3) -0.0873(3) 0.9925(3) 0.0072(2) Uani 1 1 d U . .
O2 O 0.4315(3) 0.1185(2) 1.1402(3) 0.00748(19) Uani 1 1 d U . .
O3 O 0.2333(3) 0.0478(3) 0.6331(3) 0.0075(2) Uani 1 1 d U . .
O4 O 0.4262(3) 0.2254(3) 0.8095(3) 0.0076(2) Uani 1 1 d U . .
O5 O 0.4315(3) 0.0429(3) 0.8945(3) 0.00615(15) Uani 1 1 d U . .
O6 O 0.1524(3) 0.2412(3) 0.6335(3) 0.0084(2) Uani 1 1 d U . .
N1 N 0.1748(4) 0.0377(3) 1.1641(4) 0.00854(19) Uani 1 1 d U . .
N2 N 0.3467(4) 0.2011(3) 0.5168(4) 0.0087(2) Uani 1 1 d U . .
N3 N 0.0919(5) 0.8455(4) 0.4523(5) 0.0190(3) Uani 1 1 d U . .
Cl1 Cl 0.16865(12) 0.12224(9) 0.88566(11) 0.00920(14) Uani 1 1 d U . .
Cl2 Cl 0.44263(12) -0.06351(9) 1.31522(11) 0.00863(18) Uani 1 1 d U . .
U1 U 0.363142(18) 0.014966(13) 1.064278(17) 0.00536(4) Uani 1 1 d U . .
U2 U 0.332788(18) 0.133777(13) 0.728665(17) 0.00623(4) Uani 1 1 d U . .

loop_
_atom_site_aniso_label
_atom_site_aniso_U_11
_atom_site_aniso_U_22
_atom_site_aniso_U_33
_atom_site_aniso_U_23
_atom_site_aniso_U_13
_atom_site_aniso_U_12
C1 0.0055(3) 0.0054(5) 0.0058(3) 0.0001(4) 0.00180(19) -0.0002(4)
C2 0.0096(3) 0.0108(5) 0.0099(4) -0.0006(4) 0.0051(2) 0.0006(4)
C3 0.0085(5) 0.0085(5) 0.0076(3) 0.0014(3) 0.0032(3) -0.0004(4)
C4 0.0101(5) 0.0095(5) 0.0083(3) 0.0015(3) 0.0037(4) -0.0003(4)
C5 0.0186(3) 0.0176(6) 0.0177(6) 0.0001(4) 0.0064(4) 0.0000(4)
C6 0.0191(3) 0.0192(6) 0.0193(6) -0.0001(4) 0.0060(4) -0.0002(4)
O1 0.0077(4) 0.0068(3) 0.0074(3) 0.0007(2) 0.0032(3) -0.0019(2)
O2 0.0086(3) 0.0069(3) 0.0073(3) -0.0004(2) 0.0031(3) -0.0010(3)
O3 0.0078(4) 0.0072(3) 0.0071(3) 0.0005(3) 0.0020(2) 0.0000(3)
O4 0.0088(3) 0.0066(3) 0.0074(3) 0.0013(3) 0.0025(3) -0.0006(3)
O5 0.0066(2) 0.0063(3) 0.00590(18) 0.0013(2) 0.00256(16) -0.0003(2)
O6 0.0087(3) 0.0076(3) 0.0084(3) 0.0016(3) 0.0025(2) 0.0013(3)
N1 0.0086(2) 0.0099(5) 0.0085(2) 0.0007(3) 0.00461(15) 0.0000(3)
N2 0.0098(4) 0.0092(4) 0.00745(18) 0.0019(2) 0.0032(2) 0.0001(3)
N3 0.0190(3) 0.0191(5) 0.0189(5) -0.0002(4) 0.0061(4) 0.0000(4)
Cl1 0.0086(2) 0.0107(3) 0.00917(19) 0.0025(2) 0.00412(14) 0.0020(2)
Cl2 0.0095(3) 0.0102(3) 0.0075(2) 0.0024(2) 0.0046(2) -0.0002(3)
U1 0.00767(7) 0.00346(8) 0.00638(7) 0.00041(6) 0.00425(6) -0.00007(6)
U2 0.00990(8) 0.00288(8) 0.00653(7) 0.00154(6) 0.00355(6) 0.00071(6)

loop_
_atom_type_symbol
_atom_type_description
_atom_type_scat_dispersion_real
_atom_type_scat_dispersion_imag
_atom_type_scat_source
C C 0.0033 0.0016 'International Tables Vol C Tables 4.2.6.8 and 6.1.1.4'
H H 0.0000 0.0000 'International Tables Vol C Tables 4.2.6.8 and 6.1.1.4'
O O 0.0106 0.0060 'International Tables Vol C Tables 4.2.6.8 and 6.1.1.4'
N N 0.0061 0.0033 'International Tables Vol C Tables 4.2.6.8 and 6.1.1.4'
Cl Cl 0.1484 0.1585 'International Tables Vol C Tables 4.2.6.8 and 6.1.1.4'
U U -9.6767 9.6646 'International Tables Vol C Tables 4.2.6.8 and 6.1.1.4'

loop_
_geom_angle_atom_site_label_1
_geom_angle_atom_site_label_2
_geom_angle_atom_site_label_3
_geom_angle
_geom_angle_site_symmetry_1
_geom_angle_site_symmetry_3
_geom_angle_publ_flag
N1 C1 C2 179.2(6) . . ?
C1 C2 H2A 109.5 . . ?
C1 C2 H2B 109.5 . . ?
H2A C2 H2B 109.5 . . ?
C1 C2 H2C 109.5 . . ?
H2A C2 H2C 109.5 . . ?
H2B C2 H2C 109.5 . . ?
N2 C3 C4 178.8(6) . . ?
C3 C4 H4A 109.5 . . ?
C3 C4 H4B 109.5 . . ?
H4A C4 H4B 109.5 . . ?
C3 C4 H4C 109.5 . . ?
H4A C4 H4C 109.5 . . ?
H4B C4 H4C 109.5 . . ?
N3 C5 C6 176.9(7) . . ?
C5 C6 H6A 109.5 . . ?
C5 C6 H6B 109.5 . . ?
H6A C6 H6B 109.5 . . ?
C5 C6 H6C 109.5 . . ?
H6A C6 H6C 109.5 . . ?
H6B C6 H6C 109.5 . . ?
U2 O5 U1 125.97(17) . . ?
U2 O5 U1 124.30(18) . 3_657 ?
U1 O5 U1 108.84(14) . 3_657 ?
C1 N1 U1 170.1(3) . . ?
C3 N2 U2 172.3(4) . . ?
U2 Cl1 U1 89.39(4) . . ?
U2 Cl2 U1 89.53(4) 3_657 . ?
O1 U1 O2 176.67(18) . . ?
O1 U1 O5 91.18(16) . . ?
O2 U1 O5 91.55(16) . . ?
O1 U1 O5 91.84(15) . 3_657 ?
O2 U1 O5 90.84(15) . 3_657 ?
O5 U1 O5 71.16(14) . 3_657 ?
O1 U1 N1 89.58(16) . . ?
O2 U1 N1 87.09(17) . . ?
O5 U1 N1 145.78(13) . . ?
O5 U1 N1 143.00(13) 3_657 . ?
O1 U1 Cl1 93.23(11) . . ?
O2 U1 Cl1 85.80(11) . . ?
O5 U1 Cl1 72.03(9) . . ?
O5 U1 Cl1 142.93(10) 3_657 . ?
N1 U1 Cl1 73.77(10) . . ?
O1 U1 Cl2 91.13(11) . . ?
O2 U1 Cl2 87.85(12) . . ?
O5 U1 Cl2 142.90(9) . . ?
O5 U1 Cl2 71.76(10) 3_657 . ?
N1 U1 Cl2 71.25(9) . . ?
Cl1 U1 Cl2 144.70(4) . . ?
O1 U1 U1 91.86(13) . 3_657 ?
O2 U1 U1 91.47(13) . 3_657 ?
O5 U1 U1 35.77(9) . 3_657 ?
O5 U1 U1 35.39(9) 3_657 3_657 ?
N1 U1 U1 177.87(9) . 3_657 ?
Cl1 U1 U1 107.70(3) . 3_657 ?
Cl2 U1 U1 107.14(3) . 3_657 ?
O1 U1 U2 86.60(11) . 3_657 ?
O2 U1 U2 94.89(11) . 3_657 ?
O5 U1 U2 98.38(9) . 3_657 ?
O5 U1 U2 27.62(9) 3_657 3_657 ?
N1 U1 U2 115.81(9) . 3_657 ?
Cl1 U1 U2 170.41(3) . 3_657 ?
Cl2 U1 U2 44.86(3) . 3_657 ?
U1 U1 U2 62.734(7) 3_657 3_657 ?
O1 U1 U2 95.10(12) . . ?
O2 U1 U2 86.48(12) . . ?
O5 U1 U2 26.93(9) . . ?
O5 U1 U2 97.68(9) 3_657 . ?
N1 U1 U2 119.02(9) . . ?
Cl1 U1 U2 45.29(3) . . ?
Cl2 U1 U2 167.94(3) . . ?
U1 U1 U2 62.414(7) 3_657 . ?
U2 U1 U2 125.148(7) 3_657 . ?
O4 U2 O3 174.37(16) . . ?
O4 U2 O5 91.52(14) . . ?
O3 U2 O5 94.01(14) . . ?
O4 U2 O6 86.70(14) . . ?
O3 U2 O6 89.28(14) . . ?
O5 U2 O6 146.65(14) . . ?
O4 U2 N2 87.46(16) . . ?
O3 U2 N2 87.40(16) . . ?
O5 U2 N2 144.69(15) . . ?
O6 U2 N2 68.55(14) . . ?
O4 U2 Cl2 89.93(13) . 3_657 ?
O3 U2 Cl2 90.65(13) . 3_657 ?
O5 U2 Cl2 72.96(10) . 3_657 ?
O6 U2 Cl2 140.26(10) . 3_657 ?
N2 U2 Cl2 71.74(11) . 3_657 ?
O4 U2 Cl1 96.17(14) . . ?
O3 U2 Cl1 86.57(13) . . ?
O5 U2 Cl1 72.23(10) . . ?
O6 U2 Cl1 74.87(10) . . ?
N2 U2 Cl1 142.97(10) . . ?
Cl2 U2 Cl1 144.77(4) 3_657 . ?
O4 U2 U1 85.68(11) . 3_657 ?
O3 U2 U1 98.71(11) . 3_657 ?
O5 U2 U1 28.08(10) . 3_657 ?
O6 U2 U1 170.40(8) . 3_657 ?
N2 U2 U1 116.86(10) . 3_657 ?
Cl2 U2 U1 45.61(2) 3_657 3_657 ?
Cl1 U2 U1 100.16(2) . 3_657 ?
O4 U2 U1 91.36(12) . . ?
O3 U2 U1 94.05(12) . . ?
O5 U2 U1 27.10(10) . . ?
O6 U2 U1 119.59(10) . . ?
N2 U2 U1 171.71(10) . . ?
Cl2 U2 U1 100.06(3) 3_657 . ?
Cl1 U2 U1 45.32(2) . . ?
U1 U2 U1 54.851(7) 3_657 . ?

loop_
_geom_bond_atom_site_label_1
_geom_bond_atom_site_label_2
_geom_bond_distance
_geom_bond_site_symmetry_2
_geom_bond_publ_flag
C1 N1 1.137(8) . ?
C1 C2 1.444(8) . ?
C2 H2A 0.9800 . ?
C2 H2B 0.9800 . ?
C2 H2C 0.9800 . ?
C3 N2 1.135(7) . ?
C3 C4 1.453(7) . ?
C4 H4A 0.9800 . ?
C4 H4B 0.9800 . ?
C4 H4C 0.9800 . ?
C5 N3 1.145(7) . ?
C5 C6 1.446(8) . ?
C6 H6A 0.9800 . ?
C6 H6B 0.9800 . ?
C6 H6C 0.9800 . ?
O1 U1 1.774(4) . ?
O2 U1 1.782(4) . ?
O3 U2 1.761(3) . ?
O4 U2 1.742(4) . ?
O5 U2 2.218(3) . ?
O5 U1 2.231(4) . ?
O6 U2 2.447(4) . ?
N1 U1 2.594(5) . ?
N2 U2 2.555(5) . ?
Cl1 U2 2.8169(14) . ?
Cl1 U1 2.8180(12) . ?
Cl2 U1 2.8242(12) . ?
U1 U2 3.9633(3) . ?
